data_2209920
loop_
_publ_author_name
'J. Suresh'
'V. P. Alex Raja'
'S. Perumal'
'S. Natarajan'

_publ_section_title 2,6-Bis(4-methylphenyl)-1-nitroso-3,5-diphenyl-2,3,5,6-tetrahydropyridin-4(1<i>H</i>)-one
_journal_coeditor_code LH2076
_journal_issue 8
_journal_name_full 'Acta Crystallographica Section E'
_journal_page_first o3307
_journal_page_last o3309
_journal_paper_doi 10.1107/S1600536806026031
_journal_volume 62
_journal_year 2006
_chemical_formula_iupac 'C31 H28 N2 O2'
_chemical_formula_moiety 'C31 H28 N2 O2'
_chemical_formula_sum 'C31 H28 N2 O2'
_chemical_formula_weight 460.55
_chemical_name_systematic
;
2,6-bis(4-methylphenyl)-1-nitroso-3,5-diphenyltetrahydro-4(1H)-pyridinone
;
_space_group_IT_number 2
_symmetry_cell_setting triclinic
_symmetry_space_group_name_Hall '-P 1'
_symmetry_space_group_name_H-M 'P -1'
_atom_sites_solution_hydrogens geom
_atom_sites_solution_primary direct
_atom_sites_solution_secondary difmap
_audit_creation_method SHELXL-97
_cell_angle_alpha 67.947(12)
_cell_angle_beta 71.053(9)
_cell_angle_gamma 78.081(12)
_cell_formula_units_Z 2
_cell_length_a 10.4373(13)
_cell_length_b 12.0428(13)
_cell_length_c 12.6808(14)
_cell_measurement_reflns_used 4893
_cell_measurement_temperature 293(2)
_cell_measurement_theta_max 13.47
_cell_measurement_theta_min 11.26
_cell_volume 1390.7(3)
_computing_cell_refinement 'CAD-4 EXPRESS'
_computing_data_collection 'CAD-4 EXPRESS (Enraf--Nonius,1994)'
_computing_data_reduction 'XCAD4 (Harms & Wocadlo, 1996)'
_computing_molecular_graphics 'PLATON (Spek, 2003)'
_computing_publication_material SHELXL97
_computing_structure_refinement 'SHELXL97 (Sheldrick, 1997)'
_computing_structure_solution 'SHELXS97 (Sheldrick, 1990)'
_diffrn_ambient_temperature 293(2)
_diffrn_measured_fraction_theta_full 0.999
_diffrn_measured_fraction_theta_max 0.999
_diffrn_measurement_device_type 'Nonius MACH3 4 circle diffractometer'
_diffrn_measurement_method '\w scans'
_diffrn_radiation_monochromator graphite
_diffrn_radiation_source 'fine-focus sealed tube'
_diffrn_radiation_type MoK\a
_diffrn_radiation_wavelength 0.71069
_diffrn_reflns_av_R_equivalents 0.0182
_diffrn_reflns_av_sigmaI/netI 0.0626
_diffrn_reflns_limit_h_max 12
_diffrn_reflns_limit_h_min -1
_diffrn_reflns_limit_k_max 14
_diffrn_reflns_limit_k_min -14
_diffrn_reflns_limit_l_max 15
_diffrn_reflns_limit_l_min -14
_diffrn_reflns_number 5778
_diffrn_reflns_theta_full 25.00
_diffrn_reflns_theta_max 25.00
_diffrn_reflns_theta_min 2.07
_diffrn_standards_decay_% 0
_diffrn_standards_interval_time 60
_diffrn_standards_number 3
_exptl_absorpt_coefficient_mu 0.069
_exptl_absorpt_correction_T_max 0.992
_exptl_absorpt_correction_T_min 0.985
_exptl_absorpt_correction_type psi-scan
_exptl_absorpt_process_details '(North <i>et al.</i>,  1968)'
_exptl_crystal_colour colourless
_exptl_crystal_density_diffrn 1.100
_exptl_crystal_density_method 'not measured'
_exptl_crystal_description block
_exptl_crystal_F_000 488
_exptl_crystal_size_max 0.26
_exptl_crystal_size_mid 0.18
_exptl_crystal_size_min 0.12
_refine_diff_density_max 0.16
_refine_diff_density_min -0.18
_refine_ls_extinction_coef 0.024(3)
_refine_ls_extinction_expression Fc^*^=kFc[1+0.001xFc^2^\l^3^/sin(2\q)]^-1/4^
_refine_ls_extinction_method SHELXL97
_refine_ls_goodness_of_fit_ref 1.005
_refine_ls_hydrogen_treatment constr
_refine_ls_matrix_type full
_refine_ls_number_parameters 319
_refine_ls_number_reflns 4893
_refine_ls_number_restraints 0
_refine_ls_restrained_S_all 1.005
_refine_ls_R_factor_all 0.1165
_refine_ls_R_factor_gt 0.0492
_refine_ls_shift/su_max <0.001
_refine_ls_shift/su_mean 0.000
_refine_ls_structure_factor_coef Fsqd
_refine_ls_weighting_details 'calc w=1/[\s^2^(Fo^2^)+(0.0769P)^2^+0.0251P] where P=(Fo^2^+2Fc^2^)/3'
_refine_ls_weighting_scheme calc
_refine_ls_wR_factor_gt 0.1263
_refine_ls_wR_factor_ref 0.1518
_reflns_number_gt 2525
_reflns_number_total 4893
_reflns_threshold_expression I>2\s(I)
_cod_data_source_file lh2076.cif
_cod_data_source_block I
_cod_database_code 2209920
_cod_database_fobs_code 2209920

loop_
_symmetry_equiv_pos_as_xyz
'x, y, z'
'-x, -y, -z'

loop_
_atom_site_type_symbol
_atom_site_label
_atom_site_fract_x
_atom_site_fract_y
_atom_site_fract_z
_atom_site_U_iso_or_equiv
_atom_site_adp_type
_atom_site_calc_flag
_atom_site_refinement_flags
_atom_site_occupancy
C C2 0.3321(2) 0.8353(2) 0.8445(2) 0.0470(6) Uani d . 1
H H2 0.2493 0.8220 0.9105 0.056 Uiso calc R 1
C C61 0.6908(2) 0.8032(2) 0.8249(2) 0.0454(6) Uani d . 1
C C6 0.5694(2) 0.8960(2) 0.8135(2) 0.0458(6) Uani d . 1
H H6 0.5817 0.9602 0.8382 0.055 Uiso calc R 1
C C3 0.3019(2) 0.9557(2) 0.7498(2) 0.0445(6) Uani d . 1
H H3 0.2576 0.9358 0.7027 0.053 Uiso calc R 1
C C21 0.3661(2) 0.7246(2) 0.8070(2) 0.0473(6) Uani d . 1
C C66 0.7027(3) 0.6971(2) 0.8025(3) 0.0602(8) Uani d . 1
H H66 0.6311 0.6787 0.7853 0.072 Uiso calc R 1
C C51 0.6787(3) 1.0353(2) 0.6125(2) 0.0498(7) Uani d . 1
C C5 0.5671(2) 0.9530(2) 0.6827(2) 0.0448(6) Uani d . 1
H H5 0.5895 0.8865 0.6511 0.054 Uiso calc R 1
C C24 0.4355(3) 0.5128(2) 0.7483(3) 0.0620(8) Uani d . 1
C C31 0.2018(3) 1.0448(2) 0.8011(2) 0.0472(6) Uani d . 1
C C32 0.0662(3) 1.0545(3) 0.8072(3) 0.0666(8) Uani d . 1
H H32 0.0360 1.0044 0.7813 0.080 Uiso calc R 1
C C23 0.4024(3) 0.5088(2) 0.8649(3) 0.0644(8) Uani d . 1
H H23 0.4032 0.4346 0.9246 0.077 Uiso calc R 1
C C65 0.8191(3) 0.6177(3) 0.8052(3) 0.0639(8) Uani d . 1
H H65 0.8230 0.5461 0.7919 0.077 Uiso calc R 1
C C64 0.9296(3) 0.6423(3) 0.8271(2) 0.0572(7) Uani d . 1
C C25 0.4312(3) 0.6247(2) 0.6631(3) 0.0603(7) Uani d . 1
H H25 0.4521 0.6300 0.5844 0.072 Uiso calc R 1
C C22 0.3686(3) 0.6122(2) 0.8934(2) 0.0568(7) Uani d . 1
H H22 0.3469 0.6068 0.9722 0.068 Uiso calc R 1
C C56 0.6816(3) 1.1356(3) 0.6395(3) 0.0723(9) Uani d . 1
H H56 0.6144 1.1517 0.7026 0.087 Uiso calc R 1
C C36 0.2422(3) 1.1207(3) 0.8407(2) 0.0644(8) Uani d . 1
H H36 0.3331 1.1151 0.8387 0.077 Uiso calc R 1
C C4 0.4287(3) 1.0130(2) 0.6639(2) 0.0486(6) Uani d . 1
C C63 0.9179(3) 0.7476(3) 0.8488(3) 0.0668(8) Uani d . 1
H H63 0.9906 0.7664 0.8643 0.080 Uiso calc R 1
C C26 0.3969(3) 0.7287(2) 0.6912(2) 0.0500(7) Uani d . 1
H H26 0.3944 0.8027 0.6315 0.060 Uiso calc R 1
C C52 0.7803(3) 1.0131(3) 0.5189(2) 0.0569(7) Uani d . 1
H H52 0.7816 0.9454 0.4998 0.068 Uiso calc R 1
C C33 -0.0264(3) 1.1380(3) 0.8515(3) 0.0837(10) Uani d . 1
H H33 -0.1180 1.1426 0.8564 0.100 Uiso calc R 1
C C62 0.8015(3) 0.8267(3) 0.8485(2) 0.0601(7) Uani d . 1
H H62 0.7971 0.8970 0.8643 0.072 Uiso calc R 1
C C27 0.4732(4) 0.3993(3) 0.7156(3) 0.0979(12) Uani d . 1
H H27A 0.3920 0.3685 0.7225 0.147 Uiso calc R 1
H H27B 0.5220 0.3402 0.7680 0.147 Uiso calc R 1
H H27C 0.5296 0.4174 0.6357 0.147 Uiso calc R 1
C C67 1.0581(3) 0.5573(3) 0.8253(3) 0.0866(10) Uani d . 1
H H67A 1.1344 0.6017 0.8046 0.130 Uiso calc R 1
H H67B 1.0713 0.5189 0.7681 0.130 Uiso calc R 1
H H67C 1.0505 0.4974 0.9021 0.130 Uiso calc R 1
C C35 0.1509(4) 1.2042(3) 0.8827(3) 0.0787(9) Uani d . 1
H H35 0.1807 1.2551 0.9079 0.094 Uiso calc R 1
C C54 0.8809(3) 1.1902(3) 0.4807(3) 0.0815(10) Uani d . 1
H H54 0.9480 1.2425 0.4357 0.098 Uiso calc R 1
C C53 0.8802(3) 1.0910(3) 0.4533(3) 0.0744(9) Uani d . 1
H H53 0.9475 1.0756 0.3899 0.089 Uiso calc R 1
C C34 0.0168(4) 1.2130(3) 0.8879(3) 0.0824(10) Uani d . 1
H H34 -0.0447 1.2701 0.9161 0.099 Uiso calc R 1
C C55 0.7824(4) 1.2126(3) 0.5746(3) 0.0879(10) Uani d . 1
H H55 0.7834 1.2793 0.5945 0.106 Uiso calc R 1
N N2 0.4019(3) 0.8323(2) 1.00562(19) 0.0616(6) Uani d . 1
N N1 0.4387(2) 0.84879(17) 0.89004(16) 0.0450(5) Uani d . 1
O O1 0.41972(19) 1.10153(17) 0.57916(16) 0.0691(6) Uani d . 1
O O2 0.4901(2) 0.85139(19) 1.04107(17) 0.0755(6) Uani d . 1

loop_
_atom_site_aniso_label
_atom_site_aniso_U_11
_atom_site_aniso_U_22
_atom_site_aniso_U_33
_atom_site_aniso_U_12
_atom_site_aniso_U_13
_atom_site_aniso_U_23
C2 0.0387(14) 0.0510(15) 0.0411(13) -0.0047(12) -0.0056(12) -0.0083(12)
C61 0.0424(15) 0.0484(15) 0.0371(13) -0.0020(12) -0.0100(11) -0.0072(11)
C6 0.0449(15) 0.0452(14) 0.0415(14) -0.0028(12) -0.0103(12) -0.0103(11)
C3 0.0399(14) 0.0465(14) 0.0435(14) -0.0011(11) -0.0127(12) -0.0114(11)
C21 0.0387(14) 0.0486(15) 0.0455(15) -0.0015(12) -0.0105(12) -0.0080(12)
C66 0.0457(17) 0.0588(18) 0.0752(19) 0.0012(14) -0.0188(15) -0.0224(15)
C51 0.0453(16) 0.0479(15) 0.0440(14) -0.0013(12) -0.0092(12) -0.0061(12)
C5 0.0431(15) 0.0431(14) 0.0399(13) 0.0008(11) -0.0056(11) -0.0120(11)
C24 0.0610(19) 0.0468(16) 0.075(2) -0.0015(13) -0.0198(16) -0.0177(15)
C31 0.0440(16) 0.0454(14) 0.0446(14) -0.0039(12) -0.0080(12) -0.0105(12)
C32 0.0501(19) 0.0681(19) 0.077(2) -0.0020(15) -0.0108(15) -0.0268(16)
C23 0.068(2) 0.0425(16) 0.071(2) -0.0107(14) -0.0210(16) -0.0006(14)
C65 0.0582(19) 0.0508(16) 0.077(2) 0.0027(14) -0.0202(16) -0.0177(15)
C64 0.0435(16) 0.0621(18) 0.0502(16) 0.0035(14) -0.0142(13) -0.0048(13)
C25 0.0578(18) 0.0618(18) 0.0600(17) 0.0024(14) -0.0154(14) -0.0237(15)
C22 0.0551(17) 0.0528(17) 0.0516(16) -0.0049(13) -0.0150(13) -0.0053(13)
C56 0.068(2) 0.0542(18) 0.079(2) -0.0130(16) 0.0000(17) -0.0185(16)
C36 0.0562(18) 0.0692(19) 0.0662(18) -0.0017(15) -0.0119(15) -0.0272(16)
C4 0.0496(16) 0.0454(15) 0.0394(14) -0.0009(12) -0.0088(12) -0.0066(12)
C63 0.0495(18) 0.079(2) 0.075(2) -0.0025(16) -0.0281(15) -0.0212(17)
C26 0.0491(16) 0.0425(15) 0.0509(16) -0.0034(12) -0.0140(13) -0.0077(12)
C52 0.0440(16) 0.0737(19) 0.0452(15) -0.0024(14) -0.0127(13) -0.0125(14)
C33 0.0494(19) 0.088(2) 0.096(3) 0.0138(18) -0.0053(18) -0.034(2)
C62 0.0556(19) 0.0634(18) 0.0646(18) -0.0008(15) -0.0221(15) -0.0225(15)
C27 0.121(3) 0.058(2) 0.116(3) -0.004(2) -0.030(3) -0.034(2)
C67 0.054(2) 0.087(2) 0.101(2) 0.0120(17) -0.0250(18) -0.018(2)
C35 0.088(3) 0.075(2) 0.072(2) 0.0036(19) -0.0092(19) -0.0392(18)
C54 0.062(2) 0.086(3) 0.074(2) -0.0299(19) -0.0129(18) 0.0056(19)
C53 0.0451(18) 0.105(3) 0.0545(18) -0.0148(18) -0.0066(15) -0.0082(18)
C34 0.079(3) 0.066(2) 0.076(2) 0.0119(19) 0.0081(19) -0.0302(18)
C55 0.087(3) 0.062(2) 0.103(3) -0.0272(19) -0.015(2) -0.0135(19)
N2 0.0650(16) 0.0742(16) 0.0396(13) 0.0009(12) -0.0139(12) -0.0168(11)
N1 0.0431(13) 0.0513(12) 0.0335(11) -0.0010(10) -0.0079(9) -0.0102(9)
O1 0.0572(13) 0.0674(13) 0.0526(11) 0.0023(10) -0.0130(9) 0.0071(10)
O2 0.0842(16) 0.0939(16) 0.0492(11) -0.0079(12) -0.0223(11) -0.0216(11)

loop_
_atom_type_symbol
_atom_type_description
_atom_type_scat_dispersion_real
_atom_type_scat_dispersion_imag
_atom_type_scat_source
C C 0.0033 0.0016 'International Tables Vol C Tables 4.2.6.8 and 6.1.1.4'
H H 0.0000 0.0000 'International Tables Vol C Tables 4.2.6.8 and 6.1.1.4'
N N 0.0061 0.0033 'International Tables Vol C Tables 4.2.6.8 and 6.1.1.4'
O O 0.0106 0.0060 'International Tables Vol C Tables 4.2.6.8 and 6.1.1.4'

loop_
_geom_angle_atom_site_label_1
_geom_angle_atom_site_label_2
_geom_angle_atom_site_label_3
_geom_angle
N1 C2 C21 111.43(19)
N1 C2 C3 108.96(19)
C21 C2 C3 116.0(2)
N1 C2 H2 106.6
C21 C2 H2 106.6
C3 C2 H2 106.6
C66 C61 C62 116.9(2)
C66 C61 C6 122.4(2)
C62 C61 C6 120.5(2)
N1 C6 C61 113.52(19)
N1 C6 C5 111.25(19)
C61 C6 C5 110.10(19)
N1 C6 H6 107.2
C61 C6 H6 107.2
C5 C6 H6 107.2
C31 C3 C4 111.2(2)
C31 C3 C2 113.5(2)
C4 C3 C2 113.51(19)
C31 C3 H3 106.0
C4 C3 H3 106.0
C2 C3 H3 106.0
C26 C21 C22 117.6(2)
C26 C21 C2 123.9(2)
C22 C21 C2 118.5(2)
C65 C66 C61 121.2(3)
C65 C66 H66 119.4
C61 C66 H66 119.4
C52 C51 C56 118.1(3)
C52 C51 C5 121.0(2)
C56 C51 C5 120.8(2)
C51 C5 C4 112.48(19)
C51 C5 C6 110.7(2)
C4 C5 C6 114.74(19)
C51 C5 H5 106.1
C4 C5 H5 106.1
C6 C5 H5 106.1
C25 C24 C23 117.2(3)
C25 C24 C27 121.1(3)
C23 C24 C27 121.7(3)
C32 C31 C36 117.6(3)
C32 C31 C3 120.3(2)
C36 C31 C3 122.1(2)
C31 C32 C33 120.9(3)
C31 C32 H32 119.5
C33 C32 H32 119.5
C22 C23 C24 121.2(3)
C22 C23 H23 119.4
C24 C23 H23 119.4
C64 C65 C66 121.6(3)
C64 C65 H65 119.2
C66 C65 H65 119.2
C63 C64 C65 117.1(3)
C63 C64 C67 121.6(3)
C65 C64 C67 121.2(3)
C26 C25 C24 121.9(3)
C26 C25 H25 119.1
C24 C25 H25 119.1
C23 C22 C21 121.3(3)
C23 C22 H22 119.3
C21 C22 H22 119.3
C55 C56 C51 121.3(3)
C55 C56 H56 119.3
C51 C56 H56 119.3
C35 C36 C31 121.3(3)
C35 C36 H36 119.4
C31 C36 H36 119.4
O1 C4 C3 120.0(2)
O1 C4 C5 121.1(2)
C3 C4 C5 118.7(2)
C64 C63 C62 121.9(3)
C64 C63 H63 119.1
C62 C63 H63 119.1
C25 C26 C21 120.8(2)
C25 C26 H26 119.6
C21 C26 H26 119.6
C51 C52 C53 120.5(3)
C51 C52 H52 119.8
C53 C52 H52 119.8
C34 C33 C32 120.1(3)
C34 C33 H33 119.9
C32 C33 H33 119.9
C63 C62 C61 121.2(3)
C63 C62 H62 119.4
C61 C62 H62 119.4
C24 C27 H27A 109.5
C24 C27 H27B 109.5
H27A C27 H27B 109.5
C24 C27 H27C 109.5
H27A C27 H27C 109.5
H27B C27 H27C 109.5
C64 C67 H67A 109.5
C64 C67 H67B 109.5
H67A C67 H67B 109.5
C64 C67 H67C 109.5
H67A C67 H67C 109.5
H67B C67 H67C 109.5
C34 C35 C36 120.5(3)
C34 C35 H35 119.8
C36 C35 H35 119.8
C53 C54 C55 119.8(3)
C53 C54 H54 120.1
C55 C54 H54 120.1
C54 C53 C52 120.6(3)
C54 C53 H53 119.7
C52 C53 H53 119.7
C33 C34 C35 119.6(3)
C33 C34 H34 120.2
C35 C34 H34 120.2
C54 C55 C56 119.6(3)
C54 C55 H55 120.2
C56 C55 H55 120.2
O2 N2 N1 114.2(2)
N2 N1 C2 115.1(2)
N2 N1 C6 120.7(2)
C2 N1 C6 123.50(18)

loop_
_geom_bond_atom_site_label_1
_geom_bond_atom_site_label_2
_geom_bond_distance
C2 N1 1.469(3)
C2 C21 1.516(3)
C2 C3 1.546(3)
C2 H2 0.9800
C61 C66 1.384(3)
C61 C62 1.387(4)
C61 C6 1.513(3)
C6 N1 1.474(3)
C6 C5 1.545(3)
C6 H6 0.9800
C3 C31 1.512(3)
C3 C4 1.514(3)
C3 H3 0.9800
C21 C26 1.381(3)
C21 C22 1.387(3)
C66 C65 1.383(4)
C66 H66 0.9300
C51 C52 1.382(4)
C51 C56 1.383(4)
C51 C5 1.507(3)
C5 C4 1.526(3)
C5 H5 0.9800
C24 C25 1.377(4)
C24 C23 1.389(4)
C24 C27 1.514(4)
C31 C32 1.375(4)
C31 C36 1.380(4)
C32 C33 1.390(4)
C32 H32 0.9300
C23 C22 1.371(4)
C23 H23 0.9300
C65 C64 1.380(4)
C65 H65 0.9300
C64 C63 1.371(4)
C64 C67 1.509(4)
C25 C26 1.375(4)
C25 H25 0.9300
C22 H22 0.9300
C56 C55 1.383(4)
C56 H56 0.9300
C36 C35 1.372(4)
C36 H36 0.9300
C4 O1 1.210(3)
C63 C62 1.380(4)
C63 H63 0.9300
C26 H26 0.9300
C52 C53 1.382(4)
C52 H52 0.9300
C33 C34 1.360(5)
C33 H33 0.9300
C62 H62 0.9300
C27 H27A 0.9600
C27 H27B 0.9600
C27 H27C 0.9600
C67 H67A 0.9600
C67 H67B 0.9600
C67 H67C 0.9600
C35 C34 1.363(5)
C35 H35 0.9300
C54 C53 1.366(4)
C54 C55 1.371(5)
C54 H54 0.9300
C53 H53 0.9300
C34 H34 0.9300
C55 H55 0.9300
N2 O2 1.239(3)
N2 N1 1.335(3)

loop_
_geom_hbond_atom_site_label_D
_geom_hbond_atom_site_label_H
_geom_hbond_atom_site_label_A
_geom_hbond_site_symmetry_A
_geom_hbond_distance_DH
_geom_hbond_distance_HA
_geom_hbond_distance_DA
_geom_hbond_angle_DHA
C66 H66 Cg . 0.93 2.69 3.613(4) 169.4
C67 H67A Cg 1_655 0.96 2.72 3.608(4) 153.1

loop_
_geom_torsion_atom_site_label_1
_geom_torsion_atom_site_label_2
_geom_torsion_atom_site_label_3
_geom_torsion_atom_site_label_4
_geom_torsion
_geom_torsion_publ_flag
C66 C61 C6 N1 58.6(3) ?
C62 C61 C6 N1 -127.2(2) ?
C66 C61 C6 C5 -66.9(3) ?
C62 C61 C6 C5 107.3(3) ?
N1 C2 C3 C31 -84.1(2) ?
C21 C2 C3 C31 149.3(2) y
N1 C2 C3 C4 44.1(3) y
C21 C2 C3 C4 -82.5(3) ?
N1 C2 C21 C26 -112.3(3) ?
C3 C2 C21 C26 13.1(3) ?
N1 C2 C21 C22 66.7(3) ?
C3 C2 C21 C22 -167.9(2) ?
C62 C61 C66 C65 0.9(4) ?
C6 C61 C66 C65 175.2(2) ?
C52 C51 C5 C4 -111.5(3) ?
C56 C51 C5 C4 68.0(3) ?
C52 C51 C5 C6 118.7(2) ?
C56 C51 C5 C6 -61.8(3) ?
N1 C6 C5 C51 161.4(2) ?
C61 C6 C5 C51 -71.9(3) y
N1 C6 C5 C4 32.8(3) y
C61 C6 C5 C4 159.5(2) ?
C4 C3 C31 C32 133.9(3) ?
C2 C3 C31 C32 -96.7(3) ?
C4 C3 C31 C36 -44.6(3) ?
C2 C3 C31 C36 84.8(3) ?
C36 C31 C32 C33 0.1(4) ?
C3 C31 C32 C33 -178.4(3) ?
C25 C24 C23 C22 -0.8(4) ?
C27 C24 C23 C22 179.9(3) ?
C61 C66 C65 C64 -1.8(4) ?
C66 C65 C64 C63 1.5(4) ?
C66 C65 C64 C67 -177.7(3) ?
C23 C24 C25 C26 0.6(4) ?
C27 C24 C25 C26 179.9(3) ?
C24 C23 C22 C21 0.0(4) ?
C26 C21 C22 C23 1.0(4) ?
C2 C21 C22 C23 -178.1(2) ?
C52 C51 C56 C55 0.4(4) ?
C5 C51 C56 C55 -179.0(3) ?
C32 C31 C36 C35 -1.0(4) ?
C3 C31 C36 C35 177.4(3) ?
C31 C3 C4 O1 -57.5(3) ?
C2 C3 C4 O1 173.2(2) ?
C31 C3 C4 C5 126.0(2) ?
C2 C3 C4 C5 -3.4(3) y
C51 C5 C4 O1 18.8(3) ?
C6 C5 C4 O1 146.5(2) ?
C51 C5 C4 C3 -164.7(2) ?
C6 C5 C4 C3 -37.0(3) y
C65 C64 C63 C62 -0.3(4) ?
C67 C64 C63 C62 178.8(3) ?
C24 C25 C26 C21 0.5(4) ?
C22 C21 C26 C25 -1.2(4) ?
C2 C21 C26 C25 177.8(2) ?
C56 C51 C52 C53 -1.1(4) ?
C5 C51 C52 C53 178.3(2) ?
C31 C32 C33 C34 1.1(5) ?
C64 C63 C62 C61 -0.5(4) ?
C66 C61 C62 C63 0.3(4) ?
C6 C61 C62 C63 -174.2(2) ?
C31 C36 C35 C34 0.9(5) ?
C55 C54 C53 C52 0.5(5) ?
C51 C52 C53 C54 0.7(4) ?
C32 C33 C34 C35 -1.3(5) ?
C36 C35 C34 C33 0.3(5) ?
C53 C54 C55 C56 -1.2(5) ?
C51 C56 C55 C54 0.7(5) ?
O2 N2 N1 C2 -175.7(2) y
O2 N2 N1 C6 -5.0(3) y
C21 C2 N1 N2 -111.8(2) ?
C3 C2 N1 N2 119.0(2) ?
C21 C2 N1 C6 77.9(3) ?
C3 C2 N1 C6 -51.4(3) y
C61 C6 N1 N2 77.1(3) ?
C5 C6 N1 N2 -158.0(2) ?
C61 C6 N1 C2 -113.0(2) ?
C5 C6 N1 C2 11.9(3) y

loop_
_cod_related_entry_id
_cod_related_entry_database
_cod_related_entry_code
1 ChemSpider 21127700
